data_7226088
loop_
_publ_author_name
'Meng, Jiang Ping'
'Gong, Yun'
'Lin, Jianhua'

_publ_section_title
;
 Enhanced Photocurrent Response on a CdTe Incorporated Coordination
 Polymer Based on
 3-(3-(1H-Imidazol-1-yl)phenyl)-5-(4-(1H-imidazol-1-yl)phenyl)-1-methyl-1H-1,2,4-triazole
;
_journal_name_full 'RSC Adv.'
_journal_paper_doi 10.1039/C6RA11641H
_journal_year 2016
_chemical_formula_sum 'C110 H100 N18 O29 Zn4'
_chemical_formula_weight 2399.56
_chemical_name_systematic
; 
 ? 
;
_space_group_IT_number 15
_symmetry_cell_setting monoclinic
_symmetry_space_group_name_Hall '-C 2yc'
_symmetry_space_group_name_H-M 'C 1 2/c 1'
_atom_sites_solution_hydrogens geom
_atom_sites_solution_primary direct
_atom_sites_solution_secondary difmap
_audit_creation_method SHELXL-97
_audit_update_record
;
2016-04-27 deposited with the CCDC.
2016-07-29 downloaded from the CCDC.
;
_cell_angle_alpha 90.00
_cell_angle_beta 94.2641(16)
_cell_angle_gamma 90.00
_cell_formula_units_Z 4
_cell_length_a 24.0967(4)
_cell_length_b 18.4666(3)
_cell_length_c 37.6140(7)
_cell_measurement_reflns_used 17591
_cell_measurement_temperature 100(2)
_cell_measurement_theta_max 72.8280
_cell_measurement_theta_min 3.6740
_cell_volume 16691.3(5)
_computing_cell_refinement 'SMART (Siemens, 1996)'
_computing_data_collection 'SMART (Siemens, 1996)'
_computing_data_reduction 'SMART (Siemens, 1996)'
_computing_molecular_graphics 'SHELXTL (Sheldrick, 1997)'
_computing_publication_material 'SHELXTL (Sheldrick, 1997)'
_computing_structure_refinement 'SHELXL-97 (Sheldrick, 1997)'
_computing_structure_solution 'SHELXS-97 (Sheldrick, 1990)'
_diffrn_ambient_temperature 100(2)
_diffrn_measured_fraction_theta_full 0.981
_diffrn_measured_fraction_theta_max 0.981
_diffrn_measurement_device_type '\w scans'
_diffrn_radiation_monochromator graphite
_diffrn_radiation_source 'fine-focus sealed tube'
_diffrn_radiation_type CuK\a
_diffrn_radiation_wavelength 1.54184
_diffrn_reflns_av_R_equivalents 0.0000
_diffrn_reflns_av_sigmaI/netI 0.0361
_diffrn_reflns_limit_h_max 29
_diffrn_reflns_limit_h_min -29
_diffrn_reflns_limit_k_max 22
_diffrn_reflns_limit_k_min 0
_diffrn_reflns_limit_l_max 46
_diffrn_reflns_limit_l_min 0
_diffrn_reflns_number 16423
_diffrn_reflns_theta_full 73.20
_diffrn_reflns_theta_max 73.20
_diffrn_reflns_theta_min 3.19
_exptl_absorpt_coefficient_mu 1.127
_exptl_absorpt_correction_T_max 1.00000
_exptl_absorpt_correction_T_min 0.87817
_exptl_absorpt_correction_type multi-scan
_exptl_absorpt_process_details 'CrysAlisPro, Agilent Technologies'
_exptl_crystal_colour blue
_exptl_crystal_density_diffrn 0.955
_exptl_crystal_density_meas 0.953
_exptl_crystal_density_method 'not measured'
_exptl_crystal_description block
_exptl_crystal_F_000 4952
_exptl_crystal_size_max 0.40
_exptl_crystal_size_mid 0.35
_exptl_crystal_size_min 0.14
_platon_squeeze_details
;
;
_refine_diff_density_max 1.332
_refine_diff_density_min -1.262
_refine_diff_density_rms 0.105
_refine_ls_extinction_method none
_refine_ls_goodness_of_fit_ref 1.108
_refine_ls_hydrogen_treatment mixed
_refine_ls_matrix_type full
_refine_ls_number_parameters 753
_refine_ls_number_reflns 16423
_refine_ls_number_restraints 0
_refine_ls_restrained_S_all 1.108
_refine_ls_R_factor_all 0.1022
_refine_ls_R_factor_gt 0.0863
_refine_ls_shift/su_max 0.001
_refine_ls_shift/su_mean 0.000
_refine_ls_structure_factor_coef Fsqd
_refine_ls_weighting_details 'calc w=1/[\s^2^(Fo^2^)+(0.1724P)^2^+21.7543P] where P=(Fo^2^+2Fc^2^)/3'
_refine_ls_weighting_scheme calc
_refine_ls_wR_factor_gt 0.2602
_refine_ls_wR_factor_ref 0.2744
_reflns_number_gt 12195
_reflns_number_total 16423
_reflns_threshold_expression >2sigma(I)
_cod_data_source_file c6ra11641h2.cif
_cod_data_source_block m77
_cod_original_sg_symbol_H-M C2/c
_cod_database_code 7226088

loop_
_symmetry_equiv_pos_as_xyz
'x, y, z'
'-x, y, -z+1/2'
'x+1/2, y+1/2, z'
'-x+1/2, y+1/2, -z+1/2'
'-x, -y, -z'
'x, -y, z-1/2'
'-x+1/2, -y+1/2, -z'
'x+1/2, -y+1/2, z-1/2'

loop_
_atom_site_label
_atom_site_type_symbol
_atom_site_fract_x
_atom_site_fract_y
_atom_site_fract_z
_atom_site_U_iso_or_equiv
_atom_site_adp_type
_atom_site_occupancy
_atom_site_symmetry_multiplicity
_atom_site_calc_flag
_atom_site_refinement_flags
Zn2 Zn 0.601311(17) 0.36800(2) 0.676267(12) 0.02914(16) Uani 1 1 d .
Zn1 Zn 0.591709(17) 0.36853(2) 0.597360(12) 0.02940(16) Uani 1 1 d .
O3 O 0.14739(10) -0.04910(14) 0.60581(7) 0.0386(6) Uani 1 1 d .
O5 O 0.65652(11) 0.29990(15) 0.60734(7) 0.0422(6) Uani 1 1 d .
O1 O 0.53844(11) 0.28528(15) 0.60461(7) 0.0397(6) Uani 1 1 d .
O7 O 1.02976(10) -0.06442(14) 0.61128(7) 0.0376(6) Uani 1 1 d .
O4 O 0.16534(11) -0.06730(15) 0.66438(7) 0.0410(6) Uani 1 1 d .
O2 O 0.53423(10) 0.30402(14) 0.66362(7) 0.0377(6) Uani 1 1 d .
O8 O 1.04774(10) -0.04537(15) 0.66997(7) 0.0400(6) Uani 1 1 d .
O6 O 0.65247(11) 0.28318(16) 0.66629(8) 0.0459(7) Uani 1 1 d .
N7 N 0.10680(14) 0.13054(18) 0.22981(8) 0.0409(7) Uani 1 1 d .
N2 N 0.52419(15) 0.38115(18) 0.49320(9) 0.0427(8) Uani 1 1 d .
N1 N 0.57516(13) 0.38053(17) 0.54454(8) 0.0373(7) Uani 1 1 d .
N3 N 0.35271(15) 0.3288(2) 0.35194(9) 0.0522(9) Uani 1 1 d .
N4 N 0.30670(16) 0.2985(2) 0.33492(9) 0.0545(10) Uani 1 1 d .
N5 N 0.31398(17) 0.2642(2) 0.39240(9) 0.0546(10) Uani 1 1 d .
C47 C 0.93034(15) 0.0091(2) 0.61083(10) 0.0404(8) Uani 1 1 d .
H47 H 0.9370 -0.0200 0.5914 0.049 Uiso 1 1 calc R
C32 C 0.22545(15) 0.0088(2) 0.63475(10) 0.0374(8) Uani 1 1 d .
C49 C 1.01933(14) -0.03703(18) 0.64039(10) 0.0326(7) Uani 1 1 d .
N6 N 0.13085(18) 0.1412(3) 0.28694(10) 0.0649(12) Uani 1 1 d .
C46 C 0.96863(14) 0.0109(2) 0.64023(10) 0.0358(8) Uani 1 1 d .
C33 C 0.23572(17) 0.0487(2) 0.60527(11) 0.0488(10) Uani 1 1 d .
H33 H 0.2107 0.0471 0.5852 0.059 Uiso 1 1 calc R
C35 C 0.17531(14) -0.03943(19) 0.63494(10) 0.0340(7) Uani 1 1 d .
C31 C 0.26276(19) 0.0119(3) 0.66476(11) 0.0530(11) Uani 1 1 d .
H31 H 0.2556 -0.0146 0.6850 0.064 Uiso 1 1 calc R
C29 C 0.32169(16) 0.0948(2) 0.63449(11) 0.0450(9) Uani 1 1 d .
C36 C 0.67298(15) 0.2724(2) 0.63685(11) 0.0389(8) Uani 1 1 d .
C4 C 0.48118(18) 0.3632(2) 0.46638(11) 0.0448(9) Uani 1 1 d .
C22 C 0.51763(14) 0.2750(2) 0.63431(10) 0.0356(8) Uani 1 1 d .
C10 C 0.35584(19) 0.3070(2) 0.38631(11) 0.0492(10) Uani 1 1 d .
C2 C 0.56602(19) 0.4308(3) 0.49052(11) 0.0501(10) Uani 1 1 d .
H2 H 0.5720 0.4594 0.4708 0.060 Uiso 1 1 calc R
C30 C 0.31031(19) 0.0537(3) 0.66485(11) 0.0562(12) Uani 1 1 d .
H30 H 0.3350 0.0549 0.6850 0.067 Uiso 1 1 calc R
C3 C 0.59691(18) 0.4301(2) 0.52219(11) 0.0463(9) Uani 1 1 d .
H3 H 0.6280 0.4588 0.5279 0.056 Uiso 1 1 calc R
C15 C 0.1598(2) 0.1623(3) 0.31994(11) 0.0528(11) Uani 1 1 d .
C37 C 0.72298(16) 0.2233(2) 0.63703(11) 0.0438(9) Uani 1 1 d .
C9 C 0.46457(17) 0.4144(2) 0.44085(10) 0.0442(9) Uani 1 1 d .
H9 H 0.4804 0.4604 0.4414 0.053 Uiso 1 1 calc R
C7 C 0.40023(19) 0.3290(2) 0.41318(11) 0.0496(10) Uani 1 1 d .
C26 C 0.37290(18) 0.1394(2) 0.63470(11) 0.0479(10) Uani 1 1 d .
C8 C 0.42378(19) 0.3956(3) 0.41433(11) 0.0508(10) Uani 1 1 d .
H8 H 0.4124 0.4295 0.3970 0.061 Uiso 1 1 calc R
C34 C 0.28332(18) 0.0915(3) 0.60505(12) 0.0530(11) Uani 1 1 d .
H34 H 0.2895 0.1185 0.5848 0.064 Uiso 1 1 calc R
C48 C 0.88183(16) 0.0506(2) 0.61013(11) 0.0456(9) Uani 1 1 d .
H48 H 0.8563 0.0489 0.5904 0.055 Uiso 1 1 calc R
C23 C 0.46849(15) 0.2261(2) 0.63441(10) 0.0401(8) Uani 1 1 d .
C42 C 0.7486(2) 0.2095(3) 0.60607(12) 0.0563(12) Uani 1 1 d .
H42 H 0.7334 0.2284 0.5846 0.068 Uiso 1 1 calc R
C11 C 0.28479(19) 0.2599(2) 0.35992(10) 0.0494(10) Uani 1 1 d .
C43 C 0.87170(16) 0.0947(3) 0.63898(11) 0.0465(10) Uani 1 1 d .
C28 C 0.44532(19) 0.1956(3) 0.60292(11) 0.0544(12) Uani 1 1 d .
H28 H 0.4617 0.2043 0.5817 0.065 Uiso 1 1 calc R
C40 C 0.82012(18) 0.1393(2) 0.63852(12) 0.0485(10) Uani 1 1 d .
C1 C 0.53115(17) 0.3528(2) 0.52621(11) 0.0441(9) Uani 1 1 d .
H1 H 0.5079 0.3179 0.5351 0.053 Uiso 1 1 calc R
C17 C 0.1599(2) 0.1579(4) 0.38288(12) 0.0750(18) Uani 1 1 d .
H17 H 0.1439 0.1444 0.4036 0.090 Uiso 1 1 calc R
C24 C 0.44363(18) 0.2115(3) 0.66605(11) 0.0554(12) Uani 1 1 d .
H24 H 0.4592 0.2303 0.6874 0.067 Uiso 1 1 calc R
C27 C 0.3984(2) 0.1525(3) 0.60265(11) 0.0557(12) Uani 1 1 d .
H27 H 0.3836 0.1321 0.5814 0.067 Uiso 1 1 calc R
C19 C 0.14088(17) 0.1588(2) 0.25431(10) 0.0452(9) Uani 1 1 d .
H19 H 0.1701 0.1890 0.2491 0.054 Uiso 1 1 calc R
C14 C 0.20806(19) 0.2013(3) 0.32157(11) 0.0532(11) Uani 1 1 d .
H14 H 0.2238 0.2156 0.3008 0.064 Uiso 1 1 calc R
C13 C 0.2330(2) 0.2189(3) 0.35455(11) 0.0528(11) Uani 1 1 d .
C45 C 0.95918(18) 0.0543(2) 0.66917(11) 0.0494(10) Uani 1 1 d .
H45 H 0.9849 0.0554 0.6889 0.059 Uiso 1 1 calc R
C41 C 0.7964(2) 0.1681(3) 0.60650(12) 0.0588(13) Uani 1 1 d .
H41 H 0.8129 0.1593 0.5854 0.071 Uiso 1 1 calc R
C5 C 0.4576(2) 0.2957(3) 0.46614(13) 0.0670(15) Uani 1 1 d .
H5 H 0.4692 0.2617 0.4833 0.080 Uiso 1 1 calc R
C6 C 0.4164(2) 0.2789(3) 0.44000(13) 0.0653(14) Uani 1 1 d .
H6 H 0.3991 0.2339 0.4402 0.078 Uiso 1 1 calc R
C16 C 0.1363(2) 0.1403(3) 0.35104(13) 0.0719(16) Uani 1 1 d .
H16 H 0.1038 0.1129 0.3494 0.086 Uiso 1 1 calc R
C44 C 0.91127(19) 0.0962(3) 0.66874(12) 0.0534(11) Uani 1 1 d .
H44 H 0.9051 0.1255 0.6882 0.064 Uiso 1 1 calc R
C25 C 0.39667(19) 0.1698(3) 0.66598(11) 0.0566(12) Uani 1 1 d .
H25 H 0.3804 0.1617 0.6873 0.068 Uiso 1 1 calc R
C39 C 0.7937(2) 0.1523(3) 0.66964(13) 0.0642(14) Uani 1 1 d .
H39 H 0.8085 0.1330 0.6911 0.077 Uiso 1 1 calc R
N8 N 0.6656(3) 0.6608(4) 0.48380(13) 0.0950(18) Uani 1 1 d .
C18 C 0.2067(3) 0.1951(4) 0.38420(12) 0.085(2) Uani 1 1 d .
H18 H 0.2235 0.2064 0.4066 0.102 Uiso 1 1 calc R
C38 C 0.7458(2) 0.1936(3) 0.66913(13) 0.0643(14) Uani 1 1 d .
H38 H 0.7287 0.2017 0.6901 0.077 Uiso 1 1 calc R
N9 N 0.7542(5) 0.5725(4) 0.7545(2) 0.137(3) Uani 1 1 d .
O10 O 0.8074(4) 0.6734(4) 0.74303(14) 0.153(3) Uani 1 1 d .
C53 C 0.7580(5) 0.6341(5) 0.7412(2) 0.123(4) Uani 1 1 d .
H53 H 0.7264 0.6546 0.7296 0.148 Uiso 1 1 calc R
C20A C 0.0884(3) 0.0671(5) 0.2477(2) 0.086(2) Uani 0.80 1 d P
H20A H 0.0683 0.0292 0.2367 0.103 Uiso 0.80 1 calc PR
O13 O 0.4978(5) 0.8317(4) 0.4778(2) 0.204(4) Uani 1 1 d .
C21A C 0.1045(4) 0.0705(6) 0.2829(2) 0.099(3) Uani 0.80 1 d P
H21A H 0.0999 0.0358 0.3004 0.119 Uiso 0.80 1 calc PR
O11 O 0.3916(6) 0.2909(7) 0.2463(2) 0.265(6) Uani 1 1 d G
H11A H 0.3993 0.2828 0.2250 0.398 Uiso 1 1 d G
H11B H 0.3625 0.2676 0.2507 0.398 Uiso 1 1 d G
O12 O 0.4977(8) 0.3592(16) 0.2468(7) 0.49(3) Uani 0.50 1 d PG
O14 O 0.7767(4) 0.3469(6) 0.7354(5) 0.288(8) Uani 1 1 d .
C50 C 0.6353(5) 0.6171(7) 0.4646(2) 0.163(6) Uani 1 1 d .
H50 H 0.6104 0.6363 0.4470 0.196 Uiso 1 1 calc R
C52 C 0.6613(6) 0.7385(7) 0.4752(3) 0.175(5) Uani 1 1 d .
H52A H 0.6947 0.7541 0.4650 0.209 Uiso 1 1 calc R
H52B H 0.6566 0.7655 0.4965 0.209 Uiso 1 1 calc R
H52C H 0.6300 0.7465 0.4584 0.209 Uiso 1 1 calc R
O9 O 0.6371(6) 0.5510(6) 0.46826(18) 0.287(8) Uani 1 1 d .
C51 C 0.6991(5) 0.6410(6) 0.5140(2) 0.143(4) Uani 1 1 d .
H51A H 0.6840 0.6608 0.5348 0.214 Uiso 1 1 calc R
H51B H 0.7360 0.6593 0.5122 0.214 Uiso 1 1 calc R
H51C H 0.7003 0.5891 0.5158 0.214 Uiso 1 1 calc R
O15 O 0.3081(6) 0.0604(7) 0.4016(5) 0.379(10) Uani 1 1 d .
C20B C 0.0561(5) 0.1254(7) 0.2474(3) 0.009(2) Uani 0.20 1 d P
H20B H 0.0211 0.1166 0.2361 0.011 Uiso 0.20 1 calc PR
C21B C 0.0669(4) 0.1353(7) 0.2824(3) 0.009(2) Uani 0.20 1 d P
H21B H 0.0418 0.1380 0.3000 0.010 Uiso 0.20 1 calc PR
C12 C 0.3906(3) 0.3723(4) 0.33187(17) 0.085(2) Uani 1 1 d .
H12A H 0.3776 0.4214 0.3304 0.128 Uiso 1 1 calc R
H12B H 0.3919 0.3528 0.3083 0.128 Uiso 1 1 calc R
H12C H 0.4273 0.3712 0.3438 0.128 Uiso 1 1 calc R
C55 C 0.6997(7) 0.5346(6) 0.7518(3) 0.195(7) Uani 1 1 d .
H55A H 0.6702 0.5696 0.7508 0.293 Uiso 1 1 calc R
H55B H 0.6971 0.5041 0.7723 0.293 Uiso 1 1 calc R
H55C H 0.6967 0.5055 0.7306 0.293 Uiso 1 1 calc R
C54 C 0.8065(10) 0.5363(11) 0.7726(5) 0.353(16) Uani 1 1 d .
H54A H 0.8299 0.5195 0.7548 0.529 Uiso 1 1 calc R
H54B H 0.7956 0.4960 0.7867 0.529 Uiso 1 1 calc R
H54C H 0.8265 0.5708 0.7878 0.529 Uiso 1 1 calc R

loop_
_atom_site_aniso_label
_atom_site_aniso_U_11
_atom_site_aniso_U_22
_atom_site_aniso_U_33
_atom_site_aniso_U_23
_atom_site_aniso_U_13
_atom_site_aniso_U_12
Zn2 0.0202(2) 0.0337(3) 0.0329(3) 0.00387(17) -0.00253(17) -0.00298(17)
Zn1 0.0209(2) 0.0335(3) 0.0331(3) 0.00457(17) -0.00244(18) -0.00451(17)
O3 0.0245(12) 0.0434(14) 0.0464(14) 0.0101(11) -0.0067(10) -0.0147(11)
O5 0.0310(13) 0.0437(15) 0.0515(15) 0.0070(12) -0.0006(11) 0.0104(11)
O1 0.0337(13) 0.0433(14) 0.0421(14) 0.0008(11) 0.0026(10) -0.0159(11)
O7 0.0284(12) 0.0432(14) 0.0407(13) 0.0027(11) -0.0013(10) 0.0062(11)
O4 0.0335(13) 0.0450(15) 0.0438(14) 0.0071(11) -0.0021(11) -0.0160(11)
O2 0.0294(12) 0.0413(14) 0.0422(13) 0.0005(11) 0.0016(10) -0.0182(11)
O8 0.0320(13) 0.0439(14) 0.0427(14) 0.0028(11) -0.0063(10) 0.0106(11)
O6 0.0298(13) 0.0506(16) 0.0581(17) 0.0098(13) 0.0079(12) 0.0122(12)
N7 0.0352(16) 0.057(2) 0.0297(15) -0.0061(13) -0.0033(13) -0.0108(15)
N2 0.0464(19) 0.0432(18) 0.0361(16) 0.0044(13) -0.0121(14) -0.0085(15)
N1 0.0336(16) 0.0428(17) 0.0345(16) 0.0050(12) -0.0040(12) -0.0069(13)
N3 0.050(2) 0.067(2) 0.0367(17) 0.0040(15) -0.0150(15) -0.0129(18)
N4 0.053(2) 0.072(3) 0.0352(17) 0.0028(16) -0.0155(15) -0.0195(19)
N5 0.062(2) 0.059(2) 0.0388(18) 0.0082(15) -0.0215(16) -0.0182(19)
C47 0.0313(18) 0.046(2) 0.044(2) 0.0068(16) -0.0001(15) 0.0055(16)
C32 0.0279(17) 0.042(2) 0.0417(19) 0.0036(15) -0.0002(14) -0.0103(15)
C49 0.0260(16) 0.0302(17) 0.0410(18) 0.0067(14) -0.0010(13) -0.0007(13)
N6 0.066(3) 0.091(3) 0.0363(19) 0.0046(18) -0.0068(17) -0.045(2)
C46 0.0278(17) 0.0370(18) 0.0422(19) 0.0072(15) 0.0008(14) 0.0008(15)
C33 0.037(2) 0.064(3) 0.044(2) 0.0121(18) -0.0084(16) -0.0244(19)
C35 0.0262(16) 0.0328(17) 0.0427(19) 0.0044(14) 0.0015(14) -0.0076(14)
C31 0.051(2) 0.068(3) 0.039(2) 0.0095(19) -0.0030(18) -0.029(2)
C29 0.0328(19) 0.056(2) 0.045(2) 0.0088(18) -0.0022(15) -0.0214(18)
C36 0.0231(16) 0.0368(19) 0.057(2) 0.0076(16) 0.0008(15) 0.0019(15)
C4 0.046(2) 0.046(2) 0.039(2) 0.0046(16) -0.0159(17) -0.0029(18)
C22 0.0255(16) 0.0403(19) 0.0404(19) 0.0029(15) -0.0008(14) -0.0083(15)
C10 0.056(3) 0.046(2) 0.043(2) 0.0028(17) -0.0161(18) -0.009(2)
C2 0.055(3) 0.055(2) 0.039(2) 0.0081(18) -0.0033(18) -0.014(2)
C30 0.051(2) 0.076(3) 0.040(2) 0.011(2) -0.0092(18) -0.032(2)
C3 0.046(2) 0.049(2) 0.042(2) 0.0064(17) -0.0047(17) -0.0186(19)
C15 0.057(3) 0.066(3) 0.034(2) 0.0035(18) -0.0122(18) -0.012(2)
C37 0.0320(19) 0.050(2) 0.049(2) 0.0094(17) 0.0001(16) 0.0142(17)
C9 0.046(2) 0.043(2) 0.041(2) 0.0054(16) -0.0090(16) -0.0060(17)
C7 0.054(2) 0.047(2) 0.045(2) 0.0021(17) -0.0137(18) -0.006(2)
C26 0.042(2) 0.056(2) 0.044(2) 0.0065(17) -0.0057(17) -0.0266(19)
C8 0.051(2) 0.054(2) 0.044(2) 0.0096(19) -0.0158(18) 0.002(2)
C34 0.045(2) 0.067(3) 0.046(2) 0.014(2) -0.0066(18) -0.032(2)
C48 0.0342(19) 0.060(2) 0.042(2) 0.0078(18) -0.0051(15) 0.0125(18)
C23 0.0320(18) 0.050(2) 0.0385(18) 0.0049(16) 0.0010(14) -0.0165(17)
C42 0.052(3) 0.066(3) 0.049(2) 0.011(2) -0.0021(19) 0.027(2)
C11 0.053(2) 0.059(3) 0.0337(19) 0.0068(17) -0.0124(17) -0.012(2)
C43 0.0334(19) 0.060(3) 0.046(2) 0.0083(18) 0.0044(16) 0.0182(19)
C28 0.050(2) 0.069(3) 0.043(2) 0.008(2) -0.0012(18) -0.033(2)
C40 0.038(2) 0.055(2) 0.052(2) 0.0075(18) 0.0010(18) 0.0168(19)
C1 0.042(2) 0.050(2) 0.0387(19) 0.0105(16) -0.0086(16) -0.0101(18)
C17 0.072(3) 0.121(5) 0.031(2) 0.017(2) -0.006(2) -0.047(3)
C24 0.045(2) 0.080(3) 0.040(2) -0.001(2) 0.0002(17) -0.034(2)
C27 0.053(3) 0.073(3) 0.040(2) 0.000(2) -0.0035(18) -0.036(2)
C19 0.040(2) 0.059(2) 0.0355(19) 0.0019(17) -0.0087(15) -0.0084(19)
C14 0.055(3) 0.068(3) 0.035(2) 0.0026(18) -0.0067(18) -0.014(2)
C13 0.057(3) 0.061(3) 0.039(2) 0.0058(18) -0.0098(18) -0.016(2)
C45 0.044(2) 0.059(3) 0.044(2) -0.0008(18) -0.0055(17) 0.017(2)
C41 0.052(3) 0.078(3) 0.047(2) 0.013(2) 0.0094(19) 0.032(2)
C5 0.081(3) 0.061(3) 0.053(3) 0.022(2) -0.035(2) -0.023(3)
C6 0.076(3) 0.052(3) 0.063(3) 0.013(2) -0.033(2) -0.021(2)
C16 0.070(3) 0.102(4) 0.041(2) 0.012(2) -0.013(2) -0.037(3)
C44 0.048(2) 0.067(3) 0.044(2) 0.002(2) -0.0011(18) 0.026(2)
C25 0.047(2) 0.083(3) 0.039(2) -0.001(2) 0.0015(17) -0.035(2)
C39 0.057(3) 0.082(3) 0.054(3) 0.021(2) 0.007(2) 0.039(3)
N8 0.116(5) 0.111(4) 0.054(3) 0.014(3) -0.015(3) -0.046(4)
C18 0.100(4) 0.120(5) 0.032(2) 0.011(3) -0.016(2) -0.055(4)
C38 0.058(3) 0.082(4) 0.053(3) 0.020(2) 0.009(2) 0.036(3)
N9 0.221(10) 0.100(5) 0.097(5) 0.003(4) 0.050(6) -0.026(6)
O10 0.287(10) 0.106(4) 0.067(3) -0.007(3) 0.017(4) -0.027(6)
C53 0.206(12) 0.098(6) 0.065(4) 0.009(4) -0.004(6) -0.002(7)
C20A 0.072(5) 0.109(6) 0.074(5) 0.004(4) -0.007(4) -0.018(5)
O13 0.375(13) 0.120(5) 0.124(5) 0.044(4) 0.063(7) 0.089(7)
C21A 0.109(7) 0.119(7) 0.065(5) 0.000(4) -0.014(4) -0.037(6)
O11 0.366(15) 0.330(14) 0.097(5) 0.012(8) 0.002(8) -0.112(13)
O12 0.80(6) 0.51(4) 0.129(16) 0.18(2) -0.23(3) -0.42(5)
O14 0.105(6) 0.193(9) 0.56(2) 0.017(12) -0.040(9) 0.025(6)
C50 0.206(11) 0.206(12) 0.081(5) -0.016(6) 0.041(6) -0.149(10)
C52 0.234(14) 0.194(12) 0.096(7) 0.048(7) 0.010(8) 0.025(11)
O9 0.504(19) 0.277(11) 0.083(4) -0.009(5) 0.033(7) -0.286(14)
C51 0.150(9) 0.188(10) 0.084(6) 0.022(6) -0.039(6) -0.013(7)
O15 0.389(18) 0.231(12) 0.52(2) 0.163(14) 0.052(17) 0.221(13)
C20B 0.000(5) 0.028(7) 0.000(5) -0.006(4) 0.000(4) -0.011(5)
C21B 0.000(5) 0.025(6) 0.000(5) -0.009(4) -0.008(4) -0.010(4)
C12 0.085(4) 0.106(5) 0.063(3) -0.005(3) -0.003(3) -0.044(4)
C55 0.321(19) 0.141(9) 0.139(9) -0.036(7) 0.121(11) -0.087(12)
C54 0.49(4) 0.33(3) 0.24(2) 0.166(19) 0.07(2) 0.26(3)

loop_
_atom_type_symbol
_atom_type_description
_atom_type_scat_dispersion_real
_atom_type_scat_dispersion_imag
_atom_type_scat_source
C C 0.0181 0.0091 'International Tables Vol C Tables 4.2.6.8 and 6.1.1.4'
H H 0.0000 0.0000 'International Tables Vol C Tables 4.2.6.8 and 6.1.1.4'
N N 0.0311 0.0180 'International Tables Vol C Tables 4.2.6.8 and 6.1.1.4'
O O 0.0492 0.0322 'International Tables Vol C Tables 4.2.6.8 and 6.1.1.4'
Zn Zn -1.5491 0.6778 'International Tables Vol C Tables 4.2.6.8 and 6.1.1.4'

loop_
_geom_angle_atom_site_label_1
_geom_angle_atom_site_label_2
_geom_angle_atom_site_label_3
_geom_angle
_geom_angle_site_symmetry_1
_geom_angle_site_symmetry_3
N7 Zn2 O4 102.64(13) 8_556 3
N7 Zn2 O2 103.57(12) 8_556 .
O4 Zn2 O2 153.78(11) 3 .
N7 Zn2 O6 101.45(12) 8_556 .
O4 Zn2 O6 86.09(12) 3 .
O2 Zn2 O6 89.52(11) . .
N7 Zn2 O8 95.68(12) 8_556 3_455
O4 Zn2 O8 89.86(11) 3 3_455
O2 Zn2 O8 86.77(11) . 3_455
O6 Zn2 O8 162.87(11) . 3_455
N1 Zn1 O5 110.25(13) . .
N1 Zn1 O1 97.76(12) . .
O5 Zn1 O1 89.30(11) . .
N1 Zn1 O7 95.26(12) . 3_455
O5 Zn1 O7 154.49(11) . 3_455
O1 Zn1 O7 86.74(11) . 3_455
N1 Zn1 O3 98.74(11) . 3
O5 Zn1 O3 87.04(11) . 3
O1 Zn1 O3 163.36(11) . 3
O7 Zn1 O3 89.59(11) 3_455 3
C35 O3 Zn1 123.1(2) . 3_445
C36 O5 Zn1 127.2(3) . .
C22 O1 Zn1 121.6(2) . .
C49 O7 Zn1 132.1(2) . 3_545
C35 O4 Zn2 129.2(2) . 3_445
C22 O2 Zn2 130.3(2) . .
C49 O8 Zn2 119.1(2) . 3_545
C36 O6 Zn2 124.2(2) . .
C19 N7 C20B 102.4(5) . .
C19 N7 C20A 101.3(4) . .
C20B N7 C20A 55.1(6) . .
C19 N7 Zn2 134.3(3) . 8_455
C20B N7 Zn2 117.9(5) . 8_455
C20A N7 Zn2 118.7(4) . 8_455
C1 N2 C2 106.6(3) . .
C1 N2 C4 126.4(3) . .
C2 N2 C4 126.9(3) . .
C1 N1 C3 105.5(3) . .
C1 N1 Zn1 124.3(3) . .
C3 N1 Zn1 128.5(3) . .
C10 N3 N4 108.3(4) . .
C10 N3 C12 131.5(4) . .
N4 N3 C12 120.0(4) . .
C11 N4 N3 104.0(3) . .
C10 N5 C11 103.3(4) . .
C46 C47 C48 120.5(4) . .
C33 C32 C31 119.4(3) . .
C33 C32 C35 121.1(3) . .
C31 C32 C35 119.5(3) . .
O7 C49 O8 126.0(3) . .
O7 C49 C46 116.7(3) . .
O8 C49 C46 117.2(3) . .
C19 N6 C15 129.3(4) . .
C19 N6 C21A 103.5(5) . .
C15 N6 C21A 121.0(5) . .
C19 N6 C21B 99.6(5) . .
C15 N6 C21B 122.3(5) . .
C21A N6 C21B 60.0(6) . .
C45 C46 C47 120.1(3) . .
C45 C46 C49 121.1(3) . .
C47 C46 C49 118.7(3) . .
C32 C33 C34 120.6(4) . .
O3 C35 O4 125.7(3) . .
O3 C35 C32 117.4(3) . .
O4 C35 C32 116.9(3) . .
C30 C31 C32 120.7(4) . .
C34 C29 C30 117.6(3) . .
C34 C29 C26 122.1(4) . .
C30 C29 C26 120.3(4) . .
O5 C36 O6 126.4(3) . .
O5 C36 C37 116.5(4) . .
O6 C36 C37 117.1(3) . .
C5 C4 C9 121.2(4) . .
C5 C4 N2 119.6(4) . .
C9 C4 N2 119.2(4) . .
O2 C22 O1 125.6(3) . .
O2 C22 C23 117.1(3) . .
O1 C22 C23 117.3(3) . .
N5 C10 N3 110.9(3) . .
N5 C10 C7 125.0(4) . .
N3 C10 C7 124.1(4) . .
C3 C2 N2 106.7(4) . .
C31 C30 C29 120.5(4) . .
C2 C3 N1 109.5(3) . .
C14 C15 C16 120.8(4) . .
C14 C15 N6 122.7(4) . .
C16 C15 N6 116.4(4) . .
C42 C37 C38 118.9(4) . .
C42 C37 C36 120.9(4) . .
C38 C37 C36 120.1(4) . .
C4 C9 C8 118.6(4) . .
C8 C7 C6 118.9(4) . .
C8 C7 C10 123.6(4) . .
C6 C7 C10 117.4(4) . .
C25 C26 C27 118.4(4) . .
C25 C26 C29 121.3(4) . .
C27 C26 C29 120.3(4) . .
C7 C8 C9 121.5(4) . .
C29 C34 C33 121.2(4) . .
C43 C48 C47 120.1(4) . .
C28 C23 C24 118.5(3) . .
C28 C23 C22 120.8(3) . .
C24 C23 C22 120.7(3) . .
C41 C42 C37 121.1(4) . .
N4 C11 N5 113.5(4) . .
N4 C11 C13 124.3(3) . .
N5 C11 C13 122.2(4) . .
C48 C43 C44 118.7(4) . .
C48 C43 C40 120.6(4) . .
C44 C43 C40 120.7(4) . .
C27 C28 C23 121.1(4) . .
C39 C40 C41 118.2(4) . .
C39 C40 C43 121.3(4) . .
C41 C40 C43 120.5(4) . .
N1 C1 N2 111.7(3) . .
C18 C17 C16 118.0(5) . .
C25 C24 C23 120.9(4) . .
C28 C27 C26 120.0(4) . .
N7 C19 N6 114.5(4) . .
C15 C14 C13 118.6(4) . .
C14 C13 C18 117.0(4) . .
C14 C13 C11 123.9(4) . .
C18 C13 C11 119.1(4) . .
C46 C45 C44 119.9(4) . .
C42 C41 C40 120.5(4) . .
C4 C5 C6 119.1(4) . .
C5 C6 C7 120.7(4) . .
C17 C16 C15 120.8(5) . .
C45 C44 C43 120.6(4) . .
C24 C25 C26 121.2(4) . .
C38 C39 C40 121.1(4) . .
C50 N8 C51 124.6(9) . .
C50 N8 C52 117.6(9) . .
C51 N8 C52 117.6(8) . .
C17 C18 C13 124.9(4) . .
C39 C38 C37 120.1(4) . .
C53 N9 C55 119.6(12) . .
C53 N9 C54 119.4(13) . .
C55 N9 C54 121.1(12) . .
N9 C53 O10 123.0(11) . .
C21A C20A N7 110.1(7) . .
C21A C20A C21B 51.3(7) . .
N7 C20A C21B 83.7(6) . .
C20A C21A N6 103.6(7) . .
C20A C21A C20B 41.7(6) . .
N6 C21A C20B 80.9(6) . .
O9 C50 N8 123.4(13) . .
C21B C20B N7 109.5(9) . .
C21B C20B C21A 49.1(7) . .
N7 C20B C21A 82.3(6) . .
C20B C21B N6 103.9(9) . .
C20B C21B C20A 44.0(7) . .
N6 C21B C20A 78.7(6) . .

loop_
_geom_bond_atom_site_label_1
_geom_bond_atom_site_label_2
_geom_bond_distance
_geom_bond_site_symmetry_2
Zn2 N7 2.009(3) 8_556
Zn2 O4 2.027(2) 3
Zn2 O2 2.030(2) .
Zn2 O6 2.045(3) .
Zn2 O8 2.058(2) 3_455
Zn1 N1 2.009(3) .
Zn1 O5 2.025(2) .
Zn1 O1 2.034(2) .
Zn1 O7 2.037(3) 3_455
Zn1 O3 2.038(2) 3
O3 C35 1.255(4) .
O3 Zn1 2.038(2) 3_445
O5 C36 1.257(5) .
O1 C22 1.272(4) .
O7 C49 1.249(4) .
O7 Zn1 2.037(3) 3_545
O4 C35 1.260(4) .
O4 Zn2 2.027(2) 3_445
O2 C22 1.264(4) .
O8 C49 1.272(4) .
O8 Zn2 2.058(2) 3_545
O6 C36 1.262(5) .
N7 C19 1.297(5) .
N7 C20B 1.435(11) .
N7 C20A 1.438(9) .
N7 Zn2 2.009(3) 8_455
N2 C1 1.347(5) .
N2 C2 1.372(5) .
N2 C4 1.430(5) .
N1 C1 1.325(5) .
N1 C3 1.373(5) .
N3 C10 1.351(5) .
N3 N4 1.359(5) .
N3 C12 1.467(7) .
N4 C11 1.322(5) .
N5 C10 1.314(6) .
N5 C11 1.366(5) .
C47 C46 1.387(5) .
C47 C48 1.397(5) .
C32 C33 1.369(5) .
C32 C31 1.391(5) .
C32 C35 1.502(5) .
C49 C46 1.508(5) .
N6 C19 1.309(5) .
N6 C15 1.432(5) .
N6 C21A 1.455(10) .
N6 C21B 1.541(11) .
C46 C45 1.384(6) .
C33 C34 1.394(5) .
C31 C30 1.382(6) .
C29 C34 1.390(5) .
C29 C30 1.415(6) .
C29 C26 1.484(5) .
C36 C37 1.508(5) .
C4 C5 1.369(6) .
C4 C9 1.386(5) .
C22 C23 1.489(5) .
C10 C7 1.473(5) .
C2 C3 1.357(6) .
C15 C14 1.364(6) .
C15 C16 1.397(7) .
C37 C42 1.382(6) .
C37 C38 1.401(6) .
C9 C8 1.391(5) .
C7 C8 1.354(6) .
C7 C6 1.403(6) .
C26 C25 1.388(6) .
C26 C27 1.414(6) .
C48 C43 1.393(6) .
C23 C28 1.391(6) .
C23 C24 1.398(5) .
C42 C41 1.381(6) .
C11 C13 1.461(6) .
C43 C44 1.416(6) .
C43 C40 1.490(5) .
C28 C27 1.382(6) .
C40 C39 1.395(7) .
C40 C41 1.400(6) .
C17 C18 1.319(7) .
C17 C16 1.327(6) .
C24 C25 1.368(6) .
C14 C13 1.376(6) .
C13 C18 1.393(7) .
C45 C44 1.389(6) .
C5 C6 1.380(6) .
C39 C38 1.381(6) .
N8 C50 1.275(10) .
N8 C51 1.392(9) .
N8 C52 1.472(12) .
N9 C53 1.248(11) .
N9 C55 1.485(15) .
N9 C54 1.539(18) .
O10 C53 1.391(12) .
C20A C21A 1.354(11) .
C20A C21B 1.913(15) .
C21A C20B 1.986(15) .
C50 O9 1.229(16) .
C20B C21B 1.336(15) .

loop_
_platon_squeeze_void_nr
_platon_squeeze_void_average_x
_platon_squeeze_void_average_y
_platon_squeeze_void_average_z
_platon_squeeze_void_volume
_platon_squeeze_void_count_electrons
_platon_squeeze_void_content
1 0.289 0.207 -0.003 6486 1472 ' '
2 0.777 0.020 0.156 17 5 ' '
3 0.223 0.020 0.344 16 3 ' '
4 0.777 -0.021 0.656 17 7 ' '
5 0.223 -0.020 0.844 16 4 ' '
6 0.277 0.479 0.656 17 7 ' '
7 0.723 0.480 0.844 16 4 ' '
8 0.277 0.520 0.156 17 5 ' '
9 0.723 0.520 0.344 16 3 ' '
